data_2106055
loop_
_publ_author_name
'Padmanabhan, V.M.'
'Yadava, V.S.'
'Navarro, Q.O.'
'Garcia, A.'
'Karsono, L.'
'Suh, I.-H.'
'Chien, L.S.'

_publ_section_title
;
 Neutron Diffraction Study of Sodium Thiosulphate Pentahydrate, Na2 S2 O3
 (H2 O)5
;
_journal_name_full 'Acta Crystallographica B (24,1968-38,1982)'
_journal_page_first 253
_journal_page_last 257
_journal_volume 27
_journal_year 1971
_chemical_formula_sum 'H10 Na2 O8 S2'
_chemical_name_systematic 'Na2 S2 O3 (H2 O)5'
_space_group_IT_number 14
_symmetry_space_group_name_Hall '-P 2ybc'
_symmetry_space_group_name_H-M 'P 1 21/c 1'
_cell_angle_alpha 90
_cell_angle_beta 103.967
_cell_angle_gamma 90
_cell_formula_units_Z 4
_cell_length_a 5.941
_cell_length_b 21.57
_cell_length_c 7.53
_cell_volume 936.421
_citation_journal_id_ASTM ACBCAR
_cod_data_source_file Padmanabhan_ACBCAR_1971_1493.cif
_cod_data_source_block H10Na2O8S2
_cod_original_cell_volume 936.4208
_cod_database_code 2106055

loop_
_symmetry_equiv_pos_as_xyz
x,y,z
-x,y+1/2,-z+1/2
-x,-y,-z
x,-y-1/2,z-1/2

loop_
_atom_site_label
_atom_site_type_symbol
_atom_site_fract_x
_atom_site_fract_y
_atom_site_fract_z
_atom_site_occupancy
_atom_site_U_iso_or_equiv
S1 S-2 0.089 0.065 0.102 1 0.0
O5 O-2 0.079 0.31 0.294 1 0.0
H5 H+1 0.613 0.325 0.408 1 0.0
H10 H+1 0.495 0.031 0.19 1 0.0
H4 H+1 0.104 0.311 0.42 1 0.0
O6 O-2 0.624 0.365 0.362 1 0.0
H8 H+1 0.794 0.454 0.993 1 0.0
H1 H+1 0.462 0.224 0.135 1 0.0
H7 H+1 0.802 0.478 0.191 1 0.0
O7 O-2 0.863 0.453 0.113 1 0.0
O3 O-2 0.201 0.195 0.178 1 0.0
Na2 Na+1 0.236 0.399 0.191 1 0.0
S2 S+6 0.148 0.137 0.261 1 0.0
O4 O-2 0.605 0.233 0.094 1 0.0
O2 O-2 0.946 0.151 0.329 1 0.0
H6 H+1 0.694 0.397 0.434 1 0.0
H3 H+1 0.127 0.271 0.253 1 0.0
O1 O-2 0.337 0.14 0.425 1 0.0
Na1 Na+1 0.703 0.339 0.078 1 0.0
O8 O-2 0.648 0.017 0.25 1 0.0
H2 H+1 0.733 0.206 0.156 1 0.0
H9 H+1 0.768 0.046 0.291 1 0.0
